data_9001794
loop_
_publ_author_name
'Kunz, M.'
'Xirouchakis, D.'
'Lindsley, D. H.'
'Hausermann, D.'

_publ_section_title
;
 High-pressure phase transition in titanite (CaTiOSiO4)
 Sample: at 6.95 GPa
 Note: this is a not titanite but instead is a high-pressure polymorph of Ca,
 transfomred by pressure acting on titanite
;
_journal_name_full 'American Mineralogist'
_journal_page_first 1527
_journal_page_last 1530
_journal_volume 81
_journal_year 1996
_chemical_formula_sum 'Ca O5 Si Ti'
_chemical_name_mineral Titanite
_space_group_IT_number 15
_symmetry_space_group_name_Hall '-A 2ya'
_symmetry_space_group_name_H-M 'A 1 2/a 1'
_cell_angle_alpha 90
_cell_angle_beta 113.057
_cell_angle_gamma 90
_cell_length_a 6.8912
_cell_length_b 8.6234
_cell_length_c 6.4065
_cell_formula_units_Z 4
_cell_volume 350.297
_database_code_amcsd 0001850
_exptl_crystal_density_diffrn 3.717
_cod_original_formula_sum 'Ca Ti Si O5'
_cod_database_code 9001794

loop_
_space_group_symop_operation_xyz
x,y,z
x,1/2+y,1/2+z
1/2+x,-y,z
1/2+x,1/2-y,1/2+z
1/2-x,y,-z
1/2-x,1/2+y,1/2-z
-x,-y,-z
-x,1/2-y,1/2-z

loop_
_atom_site_label
_atom_site_fract_x
_atom_site_fract_y
_atom_site_fract_z
_atom_site_U_iso_or_equiv
Ca 0.25000 0.16660 0.00000 0.01900
Ti 0.50000 0.00000 0.50000 0.01600
Si 0.75000 0.18800 0.00000 0.01400
O1 0.75000 0.06100 0.50000 0.01100
O2 0.92200 0.07120 0.17900 0.01100
O3 0.39200 0.21600 0.39100 0.01100

loop_
_cod_related_entry_id
_cod_related_entry_database
_cod_related_entry_code
1 AMCSD 0001850
